data_4120353
loop_
_publ_author_name
'Eugene L. Kolychev'
'Sabrina Kronig'
'Kai Brandhorst'
'Matthias Freytag'
'Peter G. Jones'
'Matthias Tamm'

_publ_contact_author
;
        Peter G. Jones (for X-ray details)
        Institut f\"ur Anorganische und Analytische Chemie
        Technische Universit\"at Braunschweig
        Postfach 3329
        38023 Braunschweig
        Germany
;
_publ_contact_author_email p.jones@tu-bs.de
_publ_contact_author_fax '049 531 391-5387'
_publ_contact_author_phone '049 531 391-5382'
_publ_section_title
;
 Iridium(I) Complexes with Anionic N-Heterocyclic Carbene Ligands as
 Catalysts for the Hydrogenation of Alkenes in Nonpolar Media
;
_journal_name_full 'Journal of the American Chemical Society'
_journal_page_first 12448
_journal_page_last 12459
_journal_paper_doi 10.1021/ja406529c
_journal_volume 135
_journal_year 2013
_chemical_formula_sum 'C60 H80 B Li N2 O3'
_chemical_formula_weight 895.01
_chemical_name_systematic
; 
 ? 
;
_space_group_IT_number 2
_symmetry_cell_setting triclinic
_symmetry_space_group_name_Hall '-P 1'
_symmetry_space_group_name_H-M 'P -1'
_atom_sites_solution_hydrogens geom
_atom_sites_solution_primary direct
_atom_sites_solution_secondary difmap
_audit_creation_method SHELXL-97
_cell_angle_alpha 74.112(5)
_cell_angle_beta 88.624(4)
_cell_angle_gamma 81.879(5)
_cell_formula_units_Z 2
_cell_length_a 10.2681(5)
_cell_length_b 12.6386(8)
_cell_length_c 21.6789(10)
_cell_measurement_reflns_used 37329
_cell_measurement_temperature 173(2)
_cell_measurement_theta_max 75.7798
_cell_measurement_theta_min 3.6694
_cell_volume 2678.4(3)
_computing_cell_refinement
; 
CrysAlisPro, Oxford Diffraction Ltd., 
Version 1.171.35.21 (release 20-01-2012 CrysAlis171 .NET) 
(compiled Jan 23 2012,18:06:46) 
;
_computing_data_collection
; 
CrysAlisPro, Oxford Diffraction Ltd., 
Version 1.171.35.21 (release 20-01-2012 CrysAlis171 .NET) 
(compiled Jan 23 2012,18:06:46) 
;
_computing_data_reduction
; 
CrysAlisPro, Oxford Diffraction Ltd., 
Version 1.171.35.21 (release 20-01-2012 CrysAlis171 .NET) 
(compiled Jan 23 2012,18:06:46) 
;
_computing_molecular_graphics 'Bruker XP'
_computing_publication_material SHELXL-97
_computing_structure_refinement 'SHELXL-97 (Sheldrick, 1997)'
_computing_structure_solution 'SHELXS-97 (Sheldrick, 1990)'
_diffrn_ambient_temperature 173(2)
_diffrn_detector_area_resol_mean 10.3543
_diffrn_measured_fraction_theta_full 0.999
_diffrn_measured_fraction_theta_max 0.994
_diffrn_measurement_device_type 'Oxford Diffraction Xcalibur, Atlas, Nova'
_diffrn_measurement_method '\w scans'
_diffrn_radiation_monochromator mirror
_diffrn_radiation_source 'Nova (Cu) x-ray Source'
_diffrn_radiation_type 'Cu K\a'
_diffrn_radiation_wavelength 1.54184
_diffrn_reflns_av_R_equivalents 0.0261
_diffrn_reflns_av_sigmaI/netI 0.0133
_diffrn_reflns_limit_h_max 12
_diffrn_reflns_limit_h_min -12
_diffrn_reflns_limit_k_max 15
_diffrn_reflns_limit_k_min -13
_diffrn_reflns_limit_l_max 27
_diffrn_reflns_limit_l_min -27
_diffrn_reflns_number 64289
_diffrn_reflns_theta_full 75.00
_diffrn_reflns_theta_max 75.97
_diffrn_reflns_theta_min 3.67
_exptl_absorpt_coefficient_mu 0.504
_exptl_absorpt_correction_T_max 1.00000
_exptl_absorpt_correction_T_min 0.32021
_exptl_absorpt_correction_type multi-scan
_exptl_absorpt_process_details
; 
CrysAlisPro, Oxford Diffraction Ltd., 
Version 1.171.35.21 (release 20-01-2012 CrysAlis171 .NET) 
(compiled Jan 23 2012,18:06:46) 
;
_exptl_crystal_colour colourless
_exptl_crystal_density_diffrn 1.110
_exptl_crystal_description prism
_exptl_crystal_F_000 972
_exptl_crystal_size_max 0.30
_exptl_crystal_size_mid 0.20
_exptl_crystal_size_min 0.10
_refine_diff_density_max 0.434
_refine_diff_density_min -0.310
_refine_diff_density_rms 0.037
_refine_ls_extinction_method none
_refine_ls_goodness_of_fit_ref 1.045
_refine_ls_hydrogen_treatment constr
_refine_ls_matrix_type full
_refine_ls_number_parameters 615
_refine_ls_number_reflns 11079
_refine_ls_number_restraints 0
_refine_ls_restrained_S_all 1.045
_refine_ls_R_factor_all 0.0526
_refine_ls_R_factor_gt 0.0490
_refine_ls_shift/su_max 0.014
_refine_ls_shift/su_mean 0.000
_refine_ls_structure_factor_coef Fsqd
_refine_ls_weighting_details 'calc w=1/[\s^2^(Fo^2^)+(0.0653P)^2^+0.9309P] where P=(Fo^2^+2Fc^2^)/3'
_refine_ls_weighting_scheme calc
_refine_ls_wR_factor_gt 0.1306
_refine_ls_wR_factor_ref 0.1338
_reflns_number_gt 10078
_reflns_number_total 11079
_reflns_threshold_expression >2sigma(I)
_cod_data_source_file ja406529c_si_002_08.cif
_cod_data_source_block evg14
_cod_original_cell_volume 2678.4(2)
_cod_database_code 4120353

loop_
_symmetry_equiv_pos_as_xyz
'x, y, z'
'-x, -y, -z'

loop_
_atom_site_label
_atom_site_type_symbol
_atom_site_fract_x
_atom_site_fract_y
_atom_site_fract_z
_atom_site_U_iso_or_equiv
_atom_site_adp_type
_atom_site_occupancy
_atom_site_symmetry_multiplicity
_atom_site_calc_flag
_atom_site_refinement_flags
B B 0.56539(13) 0.76295(11) 0.24876(6) 0.0272(3) Uani 1 1 d .
N1 N 0.50798(9) 0.55287(8) 0.24648(5) 0.0253(2) Uani 1 1 d .
N2 N 0.53586(10) 0.46368(8) 0.34451(5) 0.0257(2) Uani 1 1 d .
C1 C 0.49691(11) 0.45112(10) 0.28795(5) 0.0268(2) Uani 1 1 d .
C2 C 0.55457(11) 0.62867(10) 0.27517(6) 0.0258(2) Uani 1 1 d .
C3 C 0.57145(12) 0.56826(10) 0.33749(6) 0.0271(2) Uani 1 1 d .
H3 H 0.6027 0.5936 0.3710 0.033 Uiso 1 1 calc R
C4 C 0.47652(12) 0.57229(10) 0.17956(5) 0.0278(2) Uani 1 1 d .
C5 C 0.57984(13) 0.56057(11) 0.13734(6) 0.0320(3) Uani 1 1 d .
C6 C 0.54693(15) 0.57467(12) 0.07337(6) 0.0404(3) Uani 1 1 d .
H6 H 0.6147 0.5668 0.0437 0.049 Uiso 1 1 calc R
C7 C 0.41739(17) 0.59991(13) 0.05236(7) 0.0458(4) Uani 1 1 d .
H7 H 0.3969 0.6091 0.0085 0.055 Uiso 1 1 calc R
C8 C 0.31777(15) 0.61175(13) 0.09480(7) 0.0426(3) Uani 1 1 d .
H8 H 0.2291 0.6293 0.0797 0.051 Uiso 1 1 calc R
C9 C 0.34475(13) 0.59848(11) 0.15964(6) 0.0337(3) Uani 1 1 d .
C10 C 0.72171(13) 0.53128(12) 0.16077(7) 0.0371(3) Uani 1 1 d .
H10 H 0.7279 0.5575 0.2000 0.044 Uiso 1 1 calc R
C11 C 0.76205(17) 0.40517(14) 0.18022(8) 0.0515(4) Uani 1 1 d .
H11A H 0.7037 0.3705 0.2138 0.077 Uiso 1 1 calc R
H11B H 0.8530 0.3876 0.1965 0.077 Uiso 1 1 calc R
H11C H 0.7552 0.3767 0.1428 0.077 Uiso 1 1 calc R
C12 C 0.81687(15) 0.58856(14) 0.11162(8) 0.0470(4) Uani 1 1 d .
H12A H 0.8215 0.5574 0.0748 0.070 Uiso 1 1 calc R
H12B H 0.9045 0.5765 0.1314 0.070 Uiso 1 1 calc R
H12C H 0.7855 0.6684 0.0972 0.070 Uiso 1 1 calc R
C13 C 0.23250(13) 0.61081(13) 0.20535(7) 0.0409(3) Uani 1 1 d .
H13 H 0.2714 0.6147 0.2464 0.049 Uiso 1 1 calc R
C14 C 0.16017(16) 0.50896(16) 0.22044(9) 0.0568(4) Uani 1 1 d .
H14A H 0.1249 0.5010 0.1806 0.085 Uiso 1 1 calc R
H14B H 0.0878 0.5183 0.2496 0.085 Uiso 1 1 calc R
H14C H 0.2215 0.4423 0.2408 0.085 Uiso 1 1 calc R
C15 C 0.13630(16) 0.71753(15) 0.17921(9) 0.0540(4) Uani 1 1 d .
H15A H 0.1845 0.7816 0.1693 0.081 Uiso 1 1 calc R
H15B H 0.0698 0.7252 0.2115 0.081 Uiso 1 1 calc R
H15C H 0.0931 0.7140 0.1401 0.081 Uiso 1 1 calc R
C16 C 0.54536(12) 0.38000(10) 0.40499(6) 0.0272(2) Uani 1 1 d .
C17 C 0.44144(12) 0.38161(10) 0.44809(6) 0.0303(3) Uani 1 1 d .
C18 C 0.45683(15) 0.30354(12) 0.50808(6) 0.0387(3) Uani 1 1 d .
H18 H 0.3878 0.3014 0.5382 0.046 Uiso 1 1 calc R
C19 C 0.57168(16) 0.22919(12) 0.52424(7) 0.0441(3) Uani 1 1 d .
H19 H 0.5813 0.1778 0.5656 0.053 Uiso 1 1 calc R
C20 C 0.67223(14) 0.22928(12) 0.48068(7) 0.0398(3) Uani 1 1 d .
H20 H 0.7501 0.1775 0.4923 0.048 Uiso 1 1 calc R
C21 C 0.66089(12) 0.30456(10) 0.41970(6) 0.0313(3) Uani 1 1 d .
C22 C 0.31610(13) 0.46351(11) 0.42987(6) 0.0334(3) Uani 1 1 d .
H22 H 0.3373 0.5268 0.3937 0.040 Uiso 1 1 calc R
C23 C 0.26352(19) 0.51106(18) 0.48404(9) 0.0619(5) Uani 1 1 d .
H23A H 0.1881 0.5685 0.4684 0.093 Uiso 1 1 calc R
H23B H 0.3327 0.5438 0.4996 0.093 Uiso 1 1 calc R
H23C H 0.2358 0.4517 0.5191 0.093 Uiso 1 1 calc R
C24 C 0.21057(18) 0.41158(18) 0.40625(12) 0.0714(6) Uani 1 1 d .
H24A H 0.2454 0.3798 0.3717 0.107 Uiso 1 1 calc R
H24B H 0.1349 0.4684 0.3900 0.107 Uiso 1 1 calc R
H24C H 0.1829 0.3527 0.4417 0.107 Uiso 1 1 calc R
C25 C 0.77124(13) 0.30516(12) 0.37144(7) 0.0368(3) Uani 1 1 d .
H25 H 0.7351 0.3550 0.3294 0.044 Uiso 1 1 calc R
C26 C 0.88629(19) 0.3548(2) 0.38902(10) 0.0702(6) Uani 1 1 d .
H26A H 0.9231 0.3095 0.4308 0.105 Uiso 1 1 calc R
H26B H 0.8561 0.4307 0.3914 0.105 Uiso 1 1 calc R
H26C H 0.9541 0.3562 0.3563 0.105 Uiso 1 1 calc R
C27 C 0.8136(3) 0.19184(18) 0.36116(15) 0.0921(9) Uani 1 1 d .
H27A H 0.8803 0.1973 0.3278 0.138 Uiso 1 1 calc R
H27B H 0.7373 0.1644 0.3478 0.138 Uiso 1 1 calc R
H27C H 0.8506 0.1403 0.4013 0.138 Uiso 1 1 calc R
C28 C 0.41528(12) 0.82859(10) 0.25235(6) 0.0280(2) Uani 1 1 d .
C29 C 0.32991(13) 0.78927(11) 0.30239(6) 0.0343(3) Uani 1 1 d .
H29 H 0.3599 0.7230 0.3347 0.041 Uiso 1 1 calc R
C30 C 0.20381(14) 0.84275(12) 0.30681(7) 0.0383(3) Uani 1 1 d .
H30 H 0.1502 0.8120 0.3416 0.046 Uiso 1 1 calc R
C31 C 0.15437(13) 0.94042(11) 0.26143(7) 0.0364(3) Uani 1 1 d .
C32 C 0.23785(14) 0.98297(11) 0.21231(7) 0.0365(3) Uani 1 1 d .
H32 H 0.2083 1.0506 0.1810 0.044 Uiso 1 1 calc R
C33 C 0.36399(13) 0.92847(11) 0.20814(6) 0.0326(3) Uani 1 1 d .
H33 H 0.4178 0.9604 0.1737 0.039 Uiso 1 1 calc R
C34 C 0.01572(15) 0.99747(14) 0.26471(8) 0.0506(4) Uani 1 1 d .
H34A H 0.0108 1.0767 0.2425 0.076 Uiso 1 1 calc R
H34B H -0.0083 0.9886 0.3097 0.076 Uiso 1 1 calc R
H34C H -0.0452 0.9641 0.2441 0.076 Uiso 1 1 calc R
C35 C 0.62596(12) 0.80869(10) 0.17655(6) 0.0293(2) Uani 1 1 d .
C36 C 0.55276(13) 0.82413(10) 0.11991(6) 0.0314(3) Uani 1 1 d .
H36 H 0.4696 0.7984 0.1233 0.038 Uiso 1 1 calc R
C37 C 0.59617(14) 0.87525(11) 0.05925(6) 0.0360(3) Uani 1 1 d .
H37 H 0.5422 0.8837 0.0228 0.043 Uiso 1 1 calc R
C38 C 0.71761(14) 0.91442(11) 0.05098(7) 0.0385(3) Uani 1 1 d .
C39 C 0.79376(14) 0.89728(12) 0.10568(7) 0.0393(3) Uani 1 1 d .
H39 H 0.8784 0.9205 0.1017 0.047 Uiso 1 1 calc R
C40 C 0.74892(13) 0.84673(11) 0.16641(7) 0.0349(3) Uani 1 1 d .
H40 H 0.8041 0.8376 0.2026 0.042 Uiso 1 1 calc R
C41 C 0.76186(18) 0.97485(16) -0.01475(8) 0.0550(4) Uani 1 1 d .
H41A H 0.8530 0.9882 -0.0119 0.083 Uiso 1 1 calc R
H41B H 0.7049 1.0460 -0.0304 0.083 Uiso 1 1 calc R
H41C H 0.7564 0.9294 -0.0444 0.083 Uiso 1 1 calc R
C42 C 0.66286(12) 0.78563(10) 0.30210(6) 0.0289(2) Uani 1 1 d .
C43 C 0.78580(13) 0.71962(11) 0.31991(7) 0.0351(3) Uani 1 1 d .
H43 H 0.8118 0.6609 0.3007 0.042 Uiso 1 1 calc R
C44 C 0.87056(13) 0.73640(12) 0.36419(7) 0.0380(3) Uani 1 1 d .
H44 H 0.9517 0.6886 0.3749 0.046 Uiso 1 1 calc R
C45 C 0.83855(14) 0.82196(12) 0.39303(6) 0.0374(3) Uani 1 1 d .
C46 C 0.71913(14) 0.88925(12) 0.37558(6) 0.0372(3) Uani 1 1 d .
H46 H 0.6947 0.9491 0.3940 0.045 Uiso 1 1 calc R
C47 C 0.63390(13) 0.87102(10) 0.33154(6) 0.0314(3) Uani 1 1 d .
H47 H 0.5528 0.9189 0.3212 0.038 Uiso 1 1 calc R
C48 C 0.93118(17) 0.84120(16) 0.44078(7) 0.0521(4) Uani 1 1 d .
H48A H 1.0124 0.7887 0.4444 0.078 Uiso 0.50 1 calc PR
H48B H 0.8892 0.8300 0.4827 0.078 Uiso 0.50 1 calc PR
H48C H 0.9519 0.9174 0.4261 0.078 Uiso 0.50 1 calc PR
H48D H 0.8899 0.9020 0.4578 0.078 Uiso 0.50 1 calc PR
H48E H 1.0131 0.8607 0.4195 0.078 Uiso 0.50 1 calc PR
H48F H 0.9505 0.7733 0.4761 0.078 Uiso 0.50 1 calc PR
Li Li 0.4483(3) 0.3046(2) 0.27226(13) 0.0464(6) Uani 1 1 d .
O1 O 0.47897(12) 0.25108(9) 0.19895(5) 0.0507(3) Uani 1 1 d .
C49 C 0.4044(2) 0.29592(16) 0.14028(9) 0.0630(5) Uani 1 1 d .
H49A H 0.4293 0.3690 0.1168 0.076 Uiso 1 1 calc R
H49B H 0.3091 0.3058 0.1492 0.076 Uiso 1 1 calc R
C50 C 0.43545(18) 0.21425(13) 0.10150(7) 0.0480(4) Uani 1 1 d .
H50A H 0.4334 0.2522 0.0550 0.058 Uiso 1 1 calc R
H50B H 0.3730 0.1591 0.1103 0.058 Uiso 1 1 calc R
C51 C 0.57207(19) 0.16035(16) 0.12425(9) 0.0585(4) Uani 1 1 d .
H51A H 0.6388 0.2057 0.1016 0.070 Uiso 1 1 calc R
H51B H 0.5908 0.0851 0.1179 0.070 Uiso 1 1 calc R
C52 C 0.56921(19) 0.15525(14) 0.19449(9) 0.0543(4) Uani 1 1 d .
H52A H 0.5381 0.0859 0.2200 0.065 Uiso 1 1 calc R
H52B H 0.6579 0.1583 0.2103 0.065 Uiso 1 1 calc R
O2 O 0.37104(13) 0.19370(11) 0.33537(6) 0.0601(3) Uani 1 1 d .
C53 C 0.2505(3) 0.1549(2) 0.32545(12) 0.0930(9) Uani 1 1 d .
H53A H 0.2613 0.1155 0.2916 0.112 Uiso 1 1 calc R
H53B H 0.1789 0.2181 0.3122 0.112 Uiso 1 1 calc R
C54 C 0.2192(2) 0.0779(2) 0.38772(12) 0.0788(6) Uani 1 1 d .
H54A H 0.2256 0.0010 0.3840 0.095 Uiso 1 1 calc R
H54B H 0.1290 0.1007 0.4009 0.095 Uiso 1 1 calc R
C55 C 0.3188(2) 0.08491(17) 0.43577(10) 0.0679(5) Uani 1 1 d .
H55A H 0.2840 0.1389 0.4597 0.082 Uiso 1 1 calc R
H55B H 0.3459 0.0115 0.4665 0.082 Uiso 1 1 calc R
C56 C 0.4291(2) 0.12318(16) 0.39437(10) 0.0606(5) Uani 1 1 d .
H56A H 0.4812 0.1648 0.4149 0.073 Uiso 1 1 calc R
H56B H 0.4878 0.0591 0.3866 0.073 Uiso 1 1 calc R
O3 O 0.06098(17) 1.23201(13) 0.11539(7) 0.0805(5) Uani 1 1 d .
C96 C -0.0331(2) 1.17116(18) 0.09873(10) 0.0650(5) Uani 1 1 d .
H96A H -0.1115 1.1732 0.1261 0.078 Uiso 1 1 calc R
H96B H 0.0055 1.0927 0.1045 0.078 Uiso 1 1 calc R
C97 C -0.0704(2) 1.22643(19) 0.02927(10) 0.0712(5) Uani 1 1 d .
H97A H -0.0125 1.1932 0.0003 0.085 Uiso 1 1 calc R
H97B H -0.1631 1.2210 0.0205 0.085 Uiso 1 1 calc R
C98 C -0.0508(2) 1.34452(17) 0.02196(9) 0.0616(5) Uani 1 1 d .
H98A H -0.1303 1.3874 0.0346 0.074 Uiso 1 1 calc R
H98B H -0.0286 1.3815 -0.0227 0.074 Uiso 1 1 calc R
C99 C 0.0628(2) 1.3323(2) 0.06713(11) 0.0762(6) Uani 1 1 d .
H99A H 0.1469 1.3306 0.0438 0.091 Uiso 1 1 calc R
H99B H 0.0539 1.3956 0.0862 0.091 Uiso 1 1 calc R

loop_
_atom_site_aniso_label
_atom_site_aniso_U_11
_atom_site_aniso_U_22
_atom_site_aniso_U_33
_atom_site_aniso_U_23
_atom_site_aniso_U_13
_atom_site_aniso_U_12
B 0.0281(6) 0.0264(6) 0.0266(6) -0.0061(5) 0.0002(5) -0.0048(5)
N1 0.0261(5) 0.0281(5) 0.0221(5) -0.0066(4) -0.0004(4) -0.0052(4)
N2 0.0281(5) 0.0258(5) 0.0230(5) -0.0051(4) -0.0004(4) -0.0057(4)
C1 0.0270(6) 0.0292(6) 0.0248(5) -0.0077(4) 0.0009(4) -0.0056(4)
C2 0.0240(5) 0.0276(6) 0.0269(5) -0.0088(4) 0.0000(4) -0.0040(4)
C3 0.0300(6) 0.0267(6) 0.0264(6) -0.0085(4) -0.0013(4) -0.0067(4)
C4 0.0334(6) 0.0277(6) 0.0228(5) -0.0062(4) -0.0020(4) -0.0066(5)
C5 0.0387(7) 0.0310(6) 0.0277(6) -0.0089(5) 0.0025(5) -0.0081(5)
C6 0.0528(8) 0.0439(8) 0.0270(6) -0.0118(6) 0.0050(6) -0.0113(6)
C7 0.0628(10) 0.0501(8) 0.0255(6) -0.0092(6) -0.0076(6) -0.0120(7)
C8 0.0440(8) 0.0485(8) 0.0340(7) -0.0076(6) -0.0131(6) -0.0068(6)
C9 0.0355(7) 0.0352(7) 0.0305(6) -0.0077(5) -0.0049(5) -0.0066(5)
C10 0.0347(7) 0.0439(7) 0.0343(7) -0.0145(6) 0.0056(5) -0.0047(6)
C11 0.0465(8) 0.0474(9) 0.0527(9) -0.0047(7) 0.0076(7) 0.0014(7)
C12 0.0410(8) 0.0475(8) 0.0531(9) -0.0150(7) 0.0135(7) -0.0080(6)
C13 0.0294(6) 0.0539(9) 0.0396(7) -0.0138(6) -0.0044(5) -0.0042(6)
C14 0.0383(8) 0.0634(11) 0.0639(11) -0.0075(8) 0.0040(7) -0.0113(7)
C15 0.0391(8) 0.0572(10) 0.0670(11) -0.0231(8) -0.0090(7) 0.0025(7)
C16 0.0306(6) 0.0266(6) 0.0242(5) -0.0052(4) -0.0020(4) -0.0069(5)
C17 0.0333(6) 0.0302(6) 0.0275(6) -0.0066(5) 0.0002(5) -0.0077(5)
C18 0.0451(8) 0.0395(7) 0.0289(6) -0.0038(5) 0.0052(5) -0.0088(6)
C19 0.0546(9) 0.0392(7) 0.0307(7) 0.0033(6) -0.0037(6) -0.0055(6)
C20 0.0403(7) 0.0340(7) 0.0391(7) -0.0019(6) -0.0074(6) -0.0002(5)
C21 0.0318(6) 0.0296(6) 0.0324(6) -0.0076(5) -0.0023(5) -0.0054(5)
C22 0.0311(6) 0.0362(7) 0.0316(6) -0.0069(5) 0.0029(5) -0.0051(5)
C23 0.0562(10) 0.0733(12) 0.0629(11) -0.0412(10) -0.0122(8) 0.0154(9)
C24 0.0469(10) 0.0726(13) 0.1086(17) -0.0535(12) -0.0293(10) 0.0082(9)
C25 0.0311(6) 0.0383(7) 0.0397(7) -0.0101(6) 0.0009(5) -0.0016(5)
C26 0.0459(10) 0.1126(17) 0.0655(12) -0.0361(12) 0.0122(8) -0.0341(11)
C27 0.0961(17) 0.0542(12) 0.135(2) -0.0443(13) 0.0648(16) -0.0156(11)
C28 0.0295(6) 0.0274(6) 0.0280(6) -0.0081(5) 0.0001(5) -0.0058(5)
C29 0.0365(7) 0.0315(6) 0.0315(6) -0.0042(5) 0.0038(5) -0.0025(5)
C30 0.0375(7) 0.0378(7) 0.0371(7) -0.0068(6) 0.0117(5) -0.0053(6)
C31 0.0322(6) 0.0353(7) 0.0408(7) -0.0109(6) 0.0051(5) -0.0017(5)
C32 0.0366(7) 0.0309(6) 0.0368(7) -0.0031(5) 0.0020(5) 0.0002(5)
C33 0.0325(6) 0.0303(6) 0.0322(6) -0.0040(5) 0.0043(5) -0.0048(5)
C34 0.0378(8) 0.0494(9) 0.0558(9) -0.0061(7) 0.0110(7) 0.0050(6)
C35 0.0306(6) 0.0254(6) 0.0304(6) -0.0063(5) 0.0024(5) -0.0023(5)
C36 0.0326(6) 0.0291(6) 0.0311(6) -0.0061(5) 0.0019(5) -0.0044(5)
C37 0.0413(7) 0.0343(7) 0.0297(6) -0.0066(5) 0.0019(5) -0.0015(5)
C38 0.0429(7) 0.0339(7) 0.0351(7) -0.0054(5) 0.0112(6) -0.0026(6)
C39 0.0346(7) 0.0390(7) 0.0430(7) -0.0083(6) 0.0097(6) -0.0086(5)
C40 0.0322(6) 0.0364(7) 0.0353(7) -0.0077(5) 0.0019(5) -0.0065(5)
C41 0.0559(10) 0.0598(10) 0.0401(8) 0.0004(7) 0.0151(7) -0.0076(8)
C42 0.0308(6) 0.0277(6) 0.0271(6) -0.0032(5) 0.0013(5) -0.0087(5)
C43 0.0327(6) 0.0319(6) 0.0414(7) -0.0096(5) -0.0021(5) -0.0065(5)
C44 0.0312(6) 0.0386(7) 0.0406(7) -0.0026(6) -0.0040(5) -0.0086(5)
C45 0.0389(7) 0.0454(8) 0.0278(6) -0.0035(5) -0.0008(5) -0.0177(6)
C46 0.0453(7) 0.0384(7) 0.0312(6) -0.0116(5) 0.0021(5) -0.0130(6)
C47 0.0357(6) 0.0296(6) 0.0276(6) -0.0045(5) 0.0002(5) -0.0067(5)
C48 0.0494(9) 0.0739(11) 0.0362(7) -0.0139(7) -0.0056(6) -0.0207(8)
Li 0.0569(15) 0.0459(14) 0.0452(14) -0.0204(11) 0.0065(11) -0.0215(12)
O1 0.0665(7) 0.0475(6) 0.0434(6) -0.0213(5) -0.0031(5) -0.0072(5)
C49 0.0811(13) 0.0524(10) 0.0562(10) -0.0226(8) -0.0162(9) 0.0070(9)
C50 0.0672(10) 0.0456(8) 0.0329(7) -0.0101(6) 0.0031(7) -0.0150(7)
C51 0.0627(11) 0.0593(10) 0.0571(10) -0.0243(8) 0.0116(8) -0.0058(8)
C52 0.0656(11) 0.0423(8) 0.0549(10) -0.0141(7) -0.0121(8) -0.0037(7)
O2 0.0742(8) 0.0632(7) 0.0549(7) -0.0218(6) 0.0146(6) -0.0408(7)
C53 0.1049(19) 0.1051(19) 0.0809(15) -0.0162(14) -0.0067(13) -0.0719(17)
C54 0.0678(13) 0.0788(14) 0.0921(16) -0.0139(12) 0.0134(11) -0.0382(11)
C55 0.0829(14) 0.0514(10) 0.0683(12) -0.0105(9) 0.0149(10) -0.0192(9)
C56 0.0622(11) 0.0534(10) 0.0717(12) -0.0217(9) 0.0058(9) -0.0180(8)
O3 0.0907(11) 0.0747(10) 0.0661(9) 0.0001(7) -0.0339(8) -0.0103(8)
C96 0.0559(10) 0.0688(12) 0.0600(11) -0.0011(9) -0.0083(8) -0.0052(9)
C97 0.0739(13) 0.0711(13) 0.0632(12) -0.0117(10) -0.0202(10) -0.0022(10)
C98 0.0613(11) 0.0665(12) 0.0487(9) -0.0027(8) -0.0081(8) -0.0057(9)
C99 0.0736(13) 0.0764(14) 0.0707(13) -0.0016(11) -0.0225(11) -0.0169(11)

loop_
_atom_type_symbol
_atom_type_description
_atom_type_scat_dispersion_real
_atom_type_scat_dispersion_imag
_atom_type_scat_source
C C 0.0181 0.0091 'International Tables Vol C Tables 4.2.6.8 and 6.1.1.4'
H H 0.0000 0.0000 'International Tables Vol C Tables 4.2.6.8 and 6.1.1.4'
Li Li 0.0008 0.0003 'International Tables Vol C Tables 4.2.6.8 and 6.1.1.4'
B B 0.0090 0.0039 'International Tables Vol C Tables 4.2.6.8 and 6.1.1.4'
N N 0.0311 0.0180 'International Tables Vol C Tables 4.2.6.8 and 6.1.1.4'
O O 0.0492 0.0322 'International Tables Vol C Tables 4.2.6.8 and 6.1.1.4'

loop_
_geom_angle_atom_site_label_1
_geom_angle_atom_site_label_2
_geom_angle_atom_site_label_3
_geom_angle
C35 B C2 117.76(10)
C35 B C28 110.06(10)
C2 B C28 106.18(9)
C35 B C42 108.67(10)
C2 B C42 103.99(9)
C28 B C42 109.90(10)
C1 N1 C2 114.48(9)
C1 N1 C4 119.12(10)
C2 N1 C4 126.38(10)
C1 N2 C3 111.79(10)
C1 N2 C16 125.79(10)
C3 N2 C16 122.38(10)
N2 C1 N1 102.14(10)
N2 C1 Li 126.20(11)
N1 C1 Li 131.50(11)
C3 C2 N1 102.18(10)
C3 C2 B 124.43(10)
N1 C2 B 132.63(10)
C2 C3 N2 109.40(10)
C9 C4 C5 122.68(11)
C9 C4 N1 118.93(11)
C5 C4 N1 118.36(11)
C6 C5 C4 117.49(12)
C6 C5 C10 121.27(12)
C4 C5 C10 121.23(11)
C7 C6 C5 121.11(13)
C8 C7 C6 120.20(13)
C7 C8 C9 121.28(13)
C4 C9 C8 117.22(13)
C4 C9 C13 122.80(11)
C8 C9 C13 119.97(12)
C5 C10 C12 112.71(12)
C5 C10 C11 110.52(12)
C12 C10 C11 110.71(12)
C9 C13 C14 110.38(13)
C9 C13 C15 112.17(13)
C14 C13 C15 110.64(13)
C21 C16 C17 122.89(11)
C21 C16 N2 118.43(11)
C17 C16 N2 118.58(11)
C18 C17 C16 117.35(12)
C18 C17 C22 121.27(12)
C16 C17 C22 121.37(11)
C19 C18 C17 120.81(13)
C20 C19 C18 120.53(13)
C19 C20 C21 120.88(13)
C16 C21 C20 117.52(12)
C16 C21 C25 121.29(11)
C20 C21 C25 121.18(12)
C24 C22 C23 109.72(14)
C24 C22 C17 111.22(12)
C23 C22 C17 113.06(12)
C27 C25 C26 112.05(17)
C27 C25 C21 112.45(13)
C26 C25 C21 111.56(13)
C33 C28 C29 114.39(11)
C33 C28 B 123.85(11)
C29 C28 B 121.72(11)
C30 C29 C28 123.02(12)
C29 C30 C31 121.34(12)
C32 C31 C30 116.95(12)
C32 C31 C34 121.30(13)
C30 C31 C34 121.75(13)
C31 C32 C33 121.27(12)
C32 C33 C28 122.99(12)
C40 C35 C36 114.12(11)
C40 C35 B 122.89(11)
C36 C35 B 122.65(11)
C37 C36 C35 123.22(12)
C36 C37 C38 121.20(13)
C39 C38 C37 116.91(12)
C39 C38 C41 121.98(14)
C37 C38 C41 121.10(14)
C38 C39 C40 121.47(13)
C39 C40 C35 123.04(13)
C47 C42 C43 114.59(12)
C47 C42 B 124.02(11)
C43 C42 B 121.36(11)
C44 C43 C42 123.06(13)
C45 C44 C43 120.99(13)
C46 C45 C44 117.12(12)
C46 C45 C48 121.73(14)
C44 C45 C48 121.14(14)
C45 C46 C47 121.50(13)
C42 C47 C46 122.73(12)
O1 Li O2 107.09(13)
O1 Li C1 128.69(14)
O2 Li C1 124.12(14)
C49 O1 C52 109.44(12)
C49 O1 Li 123.63(14)
C52 O1 Li 126.69(13)
O1 C49 C50 106.55(14)
C49 C50 C51 102.69(14)
C50 C51 C52 102.83(14)
O1 C52 C51 105.20(13)
C56 O2 C53 107.61(15)
C56 O2 Li 127.72(14)
C53 O2 Li 123.94(16)
O2 C53 C54 106.70(19)
C53 C54 C55 106.24(16)
C56 C55 C54 102.25(17)
O2 C56 C55 106.32(16)
C99 O3 C96 109.53(15)
O3 C96 C97 106.45(17)
C98 C97 C96 102.54(17)
C97 C98 C99 102.74(16)
O3 C99 C98 107.46(17)

loop_
_geom_bond_atom_site_label_1
_geom_bond_atom_site_label_2
_geom_bond_distance
B C35 1.6527(18)
B C2 1.6548(17)
B C28 1.6549(18)
B C42 1.6549(18)
N1 C1 1.3705(15)
N1 C2 1.4155(15)
N1 C4 1.4403(14)
N2 C1 1.3551(15)
N2 C3 1.3883(15)
N2 C16 1.4370(15)
C1 Li 2.100(3)
C2 C3 1.3591(16)
C4 C9 1.3964(18)
C4 C5 1.4031(18)
C5 C6 1.3925(18)
C5 C10 1.5157(19)
C6 C7 1.381(2)
C7 C8 1.379(2)
C8 C9 1.3990(18)
C9 C13 1.5211(19)
C10 C12 1.530(2)
C10 C11 1.531(2)
C13 C14 1.531(2)
C13 C15 1.532(2)
C16 C21 1.3964(17)
C16 C17 1.4029(17)
C17 C18 1.3976(18)
C17 C22 1.5191(18)
C18 C19 1.387(2)
C19 C20 1.382(2)
C20 C21 1.3978(19)
C21 C25 1.5231(18)
C22 C24 1.510(2)
C22 C23 1.515(2)
C25 C27 1.511(2)
C25 C26 1.515(2)
C28 C33 1.4012(17)
C28 C29 1.4050(17)
C29 C30 1.3874(19)
C30 C31 1.390(2)
C31 C32 1.3895(19)
C31 C34 1.5116(19)
C32 C33 1.3916(18)
C35 C40 1.4050(18)
C35 C36 1.4078(18)
C36 C37 1.3906(18)
C37 C38 1.395(2)
C38 C39 1.386(2)
C38 C41 1.5136(19)
C39 C40 1.3952(19)
C42 C47 1.3920(18)
C42 C43 1.4100(18)
C43 C44 1.3886(19)
C44 C45 1.388(2)
C45 C46 1.386(2)
C45 C48 1.5120(19)
C46 C47 1.3958(18)
Li O1 1.894(3)
Li O2 1.917(3)
O1 C49 1.434(2)
O1 C52 1.441(2)
C49 C50 1.498(2)
C50 C51 1.501(3)
C51 C52 1.506(2)
O2 C56 1.431(2)
O2 C53 1.435(2)
C53 C54 1.490(3)
C54 C55 1.505(3)
C55 C56 1.480(3)
O3 C99 1.407(3)
O3 C96 1.426(3)
C96 C97 1.509(3)
C97 C98 1.499(3)
C98 C99 1.505(3)

loop_
_geom_hbond_atom_site_label_D
_geom_hbond_atom_site_label_H
_geom_hbond_atom_site_label_A
_geom_hbond_distance_DH
_geom_hbond_distance_HA
_geom_hbond_distance_DA
_geom_hbond_angle_DHA
C32 H32 O3 0.95 2.63 3.545(2) 162.4

loop_
_geom_torsion_atom_site_label_1
_geom_torsion_atom_site_label_2
_geom_torsion_atom_site_label_3
_geom_torsion_atom_site_label_4
_geom_torsion
C3 N2 C1 N1 -1.04(13)
C16 N2 C1 N1 -178.84(10)
C3 N2 C1 Li 174.80(13)
C16 N2 C1 Li -3.01(19)
C2 N1 C1 N2 0.84(13)
C4 N1 C1 N2 179.00(10)
C2 N1 C1 Li -174.68(13)
C4 N1 C1 Li 3.48(19)
C1 N1 C2 C3 -0.32(13)
C4 N1 C2 C3 -178.32(11)
C1 N1 C2 B -170.42(11)
C4 N1 C2 B 11.57(19)
C35 B C2 C3 145.76(12)
C28 B C2 C3 -90.44(13)
C42 B C2 C3 25.51(15)
C35 B C2 N1 -45.99(17)
C28 B C2 N1 77.81(15)
C42 B C2 N1 -166.24(11)
N1 C2 C3 N2 -0.35(12)
B C2 C3 N2 170.84(10)
C1 N2 C3 C2 0.92(14)
C16 N2 C3 C2 178.82(10)
C1 N1 C4 C9 80.71(14)
C2 N1 C4 C9 -101.37(14)
C1 N1 C4 C5 -97.30(13)
C2 N1 C4 C5 80.62(15)
C9 C4 C5 C6 -0.82(19)
N1 C4 C5 C6 177.11(11)
C9 C4 C5 C10 -179.57(12)
N1 C4 C5 C10 -1.64(18)
C4 C5 C6 C7 0.4(2)
C10 C5 C6 C7 179.13(13)
C5 C6 C7 C8 0.1(2)
C6 C7 C8 C9 -0.1(2)
C5 C4 C9 C8 0.77(19)
N1 C4 C9 C8 -177.15(12)
C5 C4 C9 C13 179.76(12)
N1 C4 C9 C13 1.84(19)
C7 C8 C9 C4 -0.3(2)
C7 C8 C9 C13 -179.31(14)
C6 C5 C10 C12 36.95(18)
C4 C5 C10 C12 -144.35(13)
C6 C5 C10 C11 -87.52(16)
C4 C5 C10 C11 91.19(15)
C4 C9 C13 C14 -104.60(15)
C8 C9 C13 C14 74.36(17)
C4 C9 C13 C15 131.52(14)
C8 C9 C13 C15 -49.51(18)
C1 N2 C16 C21 85.40(15)
C3 N2 C16 C21 -92.19(14)
C1 N2 C16 C17 -98.17(14)
C3 N2 C16 C17 84.24(14)
C21 C16 C17 C18 0.12(18)
N2 C16 C17 C18 -176.15(11)
C21 C16 C17 C22 -178.78(11)
N2 C16 C17 C22 4.95(17)
C16 C17 C18 C19 1.1(2)
C22 C17 C18 C19 -179.96(13)
C17 C18 C19 C20 -1.4(2)
C18 C19 C20 C21 0.4(2)
C17 C16 C21 C20 -1.05(19)
N2 C16 C21 C20 175.22(11)
C17 C16 C21 C25 179.71(12)
N2 C16 C21 C25 -4.02(17)
C19 C20 C21 C16 0.8(2)
C19 C20 C21 C25 180.00(13)
C18 C17 C22 C24 -82.75(18)
C16 C17 C22 C24 96.11(17)
C18 C17 C22 C23 41.21(19)
C16 C17 C22 C23 -139.93(14)
C16 C21 C25 C27 -127.88(19)
C20 C21 C25 C27 52.9(2)
C16 C21 C25 C26 105.25(17)
C20 C21 C25 C26 -73.96(19)
C35 B C28 C33 -17.20(16)
C2 B C28 C33 -145.68(12)
C42 B C28 C33 102.44(13)
C35 B C28 C29 165.14(11)
C2 B C28 C29 36.66(15)
C42 B C28 C29 -75.22(14)
C33 C28 C29 C30 1.85(19)
B C28 C29 C30 179.72(12)
C28 C29 C30 C31 -0.5(2)
C29 C30 C31 C32 -1.2(2)
C29 C30 C31 C34 178.13(14)
C30 C31 C32 C33 1.5(2)
C34 C31 C32 C33 -177.87(14)
C31 C32 C33 C28 -0.1(2)
C29 C28 C33 C32 -1.57(19)
B C28 C33 C32 -179.39(12)
C2 B C35 C40 -110.64(13)
C28 B C35 C40 127.53(12)
C42 B C35 C40 7.15(16)
C2 B C35 C36 76.47(15)
C28 B C35 C36 -45.36(15)
C42 B C35 C36 -165.75(11)
C40 C35 C36 C37 -1.69(18)
B C35 C36 C37 171.78(12)
C35 C36 C37 C38 0.3(2)
C36 C37 C38 C39 1.7(2)
C36 C37 C38 C41 -177.09(13)
C37 C38 C39 C40 -2.2(2)
C41 C38 C39 C40 176.53(14)
C38 C39 C40 C35 0.8(2)
C36 C35 C40 C39 1.13(19)
B C35 C40 C39 -172.32(12)
C35 B C42 C47 103.40(13)
C2 B C42 C47 -130.38(12)
C28 B C42 C47 -17.08(16)
C35 B C42 C43 -74.84(14)
C2 B C42 C43 51.38(14)
C28 B C42 C43 164.68(11)
C47 C42 C43 C44 1.26(19)
B C42 C43 C44 179.66(12)
C42 C43 C44 C45 -1.0(2)
C43 C44 C45 C46 -0.1(2)
C43 C44 C45 C48 -179.40(13)
C44 C45 C46 C47 0.8(2)
C48 C45 C46 C47 -179.90(13)
C43 C42 C47 C46 -0.54(18)
B C42 C47 C46 -178.89(11)
C45 C46 C47 C42 -0.5(2)
N2 C1 Li O1 -144.47(17)
N1 C1 Li O1 30.1(3)
N2 C1 Li O2 31.4(2)
N1 C1 Li O2 -154.01(15)
O2 Li O1 C49 108.44(19)
C1 Li O1 C49 -75.1(2)
O2 Li O1 C52 -65.4(2)
C1 Li O1 C52 111.1(2)
C52 O1 C49 C50 8.7(2)
Li O1 C49 C50 -166.03(15)
O1 C49 C50 C51 -28.1(2)
C49 C50 C51 C52 36.05(18)
C49 O1 C52 C51 14.4(2)
Li O1 C52 C51 -171.04(15)
C50 C51 C52 O1 -31.51(18)
O1 Li O2 C56 110.40(18)
C1 Li O2 C56 -66.3(3)
O1 Li O2 C53 -58.5(3)
C1 Li O2 C53 124.8(2)
C56 O2 C53 C54 14.4(3)
Li O2 C53 C54 -174.72(18)
O2 C53 C54 C55 6.5(3)
C53 C54 C55 C56 -23.8(3)
C53 O2 C56 C55 -30.4(2)
Li O2 C56 C55 159.25(16)
C54 C55 C56 O2 33.0(2)
C99 O3 C96 C97 12.6(3)
O3 C96 C97 C98 -28.8(2)
C96 C97 C98 C99 32.9(2)
C96 O3 C99 C98 9.0(3)
C97 C98 C99 O3 -26.8(3)
